data_4345016
loop_
_publ_author_name
'Ganesan, Vinothkumar'
'Sivanesan, Dharmalingam'
'Yoon, Sungho'

_publ_section_title
;
 Correlation between the Structure and Catalytic Activity of
 [Cp*Rh(Substituted Bipyridine)] Complexes for NADH Regeneration.
;
_journal_issue 3
_journal_name_full 'Inorganic chemistry'
_journal_page_first 1366
_journal_page_last 1374
_journal_paper_doi 10.1021/acs.inorgchem.6b02474
_journal_volume 56
_journal_year 2017
_chemical_formula_moiety 'C22 H27 Cl N2 O2 Rh, Cl'
_chemical_formula_sum 'C22 H27 Cl2 N2 O2 Rh'
_chemical_formula_weight 525.27
_chemical_name_systematic
; 
 ? 
;
_space_group_IT_number 4
_symmetry_cell_setting monoclinic
_symmetry_space_group_name_Hall 'P 2yb'
_symmetry_space_group_name_H-M 'P 1 21 1'
_atom_sites_solution_hydrogens geom
_atom_sites_solution_primary direct
_atom_sites_solution_secondary difmap
_audit_creation_method SHELXTL
_cell_angle_alpha 90.00
_cell_angle_beta 101.379(2)
_cell_angle_gamma 90.00
_cell_formula_units_Z 2
_cell_length_a 7.9789(4)
_cell_length_b 12.2208(5)
_cell_length_c 11.6751(5)
_cell_measurement_reflns_used 9767
_cell_measurement_temperature 193(2)
_cell_measurement_theta_max 27.96
_cell_measurement_theta_min 2.44
_cell_volume 1116.04(9)
_computing_cell_refinement 'Bruker SAINT'
_computing_data_collection 'Bruker APEX2'
_computing_data_reduction 'Bruker SAINT'
_computing_molecular_graphics 'Bruker SHELXTL'
_computing_publication_material 'Bruker SHELXTL'
_computing_structure_refinement 'Bruker SHELXTL'
_computing_structure_solution 'Bruker SHELXTL'
_diffrn_ambient_temperature 193(2)
_diffrn_measured_fraction_theta_full 0.998
_diffrn_measured_fraction_theta_max 0.998
_diffrn_measurement_device_type 'Bruker APEX-II CCD'
_diffrn_measurement_method '\f and \w scans'
_diffrn_radiation_monochromator graphite
_diffrn_radiation_source 'fine-focus sealed tube'
_diffrn_radiation_type MoK\a
_diffrn_radiation_wavelength 0.71073
_diffrn_reflns_av_R_equivalents 0.0530
_diffrn_reflns_av_sigmaI/netI 0.0471
_diffrn_reflns_limit_h_max 10
_diffrn_reflns_limit_h_min -10
_diffrn_reflns_limit_k_max 16
_diffrn_reflns_limit_k_min -16
_diffrn_reflns_limit_l_max 15
_diffrn_reflns_limit_l_min -15
_diffrn_reflns_number 23859
_diffrn_reflns_theta_full 28.34
_diffrn_reflns_theta_max 28.34
_diffrn_reflns_theta_min 2.44
_exptl_absorpt_coefficient_mu 1.025
_exptl_absorpt_correction_T_max 0.9411
_exptl_absorpt_correction_T_min 0.7553
_exptl_absorpt_correction_type multi-scan
_exptl_absorpt_process_details 'Bruker SADABS'
_exptl_crystal_colour yellow
_exptl_crystal_density_diffrn 1.563
_exptl_crystal_density_method 'not measured'
_exptl_crystal_description Plate
_exptl_crystal_F_000 536
_exptl_crystal_size_max 0.29
_exptl_crystal_size_mid 0.20
_exptl_crystal_size_min 0.06
_refine_diff_density_max 3.423
_refine_diff_density_min -0.922
_refine_diff_density_rms 0.141
_refine_ls_abs_structure_details 'Flack H D (1983), Acta Cryst. A39, 876-881'
_refine_ls_abs_structure_Flack 0.06(6)
_refine_ls_extinction_method none
_refine_ls_goodness_of_fit_ref 1.092
_refine_ls_hydrogen_treatment constr
_refine_ls_matrix_type full
_refine_ls_number_parameters 269
_refine_ls_number_reflns 5529
_refine_ls_number_restraints 7
_refine_ls_restrained_S_all 1.094
_refine_ls_R_factor_all 0.0647
_refine_ls_R_factor_gt 0.0486
_refine_ls_shift/su_max 0.000
_refine_ls_shift/su_mean 0.000
_refine_ls_structure_factor_coef Fsqd
_refine_ls_weighting_details 'calc w=1/[\s^2^(Fo^2^)+(0.0751P)^2^+2.5583P] where P=(Fo^2^+2Fc^2^)/3'
_refine_ls_weighting_scheme calc
_refine_ls_wR_factor_gt 0.1245
_refine_ls_wR_factor_ref 0.1399
_reflns_number_gt 4764
_reflns_number_total 5529
_reflns_threshold_expression >2sigma(I)
_cod_data_source_file ic6b02474_si_002.cif
_cod_data_source_block 2
_cod_depositor_comments
;
The following automatic conversions were performed:

'_symmetry_cell_setting' value 'Monoclinic' changed to 'monoclinic'
according to
/usr/data/users/saulius/crontab/automatic-downloads/rss-feeds/ACS/lib/dictionaries/cif_core.dic
dictionary named 'cif_core.dic' version 2.4.2 from 2011-04-26.

'_exptl_absorpt_correction_type' value 'Multi-scan' changed to
'multi-scan' according to
/usr/data/users/saulius/crontab/automatic-downloads/rss-feeds/ACS/lib/dictionaries/cif_core.dic
dictionary named 'cif_core.dic' version 2.4.2 from 2011-04-26.

Automatic conversion script
Id: cif_fix_values 4268 2015-11-12 08:31:59Z antanas 

 Adding full bibliography for 4345016--4345017.cif.
;
_cod_original_sg_symbol_H-M P2(1)
_cod_database_code 4345016

loop_
_symmetry_equiv_pos_as_xyz
'x, y, z'
'-x, y+1/2, -z'

loop_
_atom_site_label
_atom_site_type_symbol
_atom_site_fract_x
_atom_site_fract_y
_atom_site_fract_z
_atom_site_U_iso_or_equiv
_atom_site_adp_type
_atom_site_occupancy
_atom_site_symmetry_multiplicity
_atom_site_calc_flag
_atom_site_refinement_flags
Rh1 Rh 0.19642(5) 0.25098(4) 0.23256(3) 0.02252(12) Uani 1 1 d .
Cl1 Cl 0.4772(2) 0.18522(13) 0.22549(14) 0.0348(3) Uani 1 1 d .
Cl2 Cl 0.9076(3) 0.78124(17) 0.29421(18) 0.0559(6) Uani 1 1 d .
N1 N 0.2586(7) 0.3797(4) 0.1273(5) 0.0268(10) Uani 1 1 d .
N2 N 0.3069(7) 0.3685(4) 0.3562(5) 0.0314(11) Uani 1 1 d .
C1 C 0.2516(9) 0.3690(6) 0.0139(6) 0.0347(14) Uani 1 1 d .
H1 H 0.1859 0.3112 -0.0269 0.042 Uiso 1 1 calc R
C2 C 0.3380(12) 0.4404(7) -0.0476(7) 0.052(2) Uani 1 1 d .
H2 H 0.3242 0.4354 -0.1302 0.062 Uiso 1 1 calc R
C3 C 0.4415(13) 0.5164(7) 0.0127(10) 0.064(3) Uani 1 1 d .
H3 H 0.5054 0.5634 -0.0274 0.077 Uiso 1 1 calc R
C4 C 0.4561(11) 0.5272(6) 0.1310(9) 0.053(2) Uani 1 1 d .
C5 C 0.3518(7) 0.4627(5) 0.1873(6) 0.0294(13) Uani 1 1 d .
C6 C 0.3395(8) 0.4685(5) 0.3126(6) 0.0319(13) Uani 1 1 d .
C7 C 0.3550(10) 0.5618(6) 0.3844(7) 0.0461(18) Uani 1 1 d .
C8 C 0.3608(11) 0.5460(8) 0.5031(8) 0.057(2) Uani 1 1 d .
H8 H 0.3738 0.6074 0.5540 0.069 Uiso 1 1 calc R
C9 C 0.3480(12) 0.4434(9) 0.5476(8) 0.060(2) Uani 1 1 d .
H9 H 0.3612 0.4318 0.6294 0.072 Uiso 1 1 calc R
C10 C 0.3150(11) 0.3561(7) 0.4692(6) 0.0465(18) Uani 1 1 d .
H10 H 0.2979 0.2853 0.4984 0.056 Uiso 1 1 calc R
C11 C 0.0606(9) 0.1376(5) 0.3239(6) 0.0323(13) Uani 1 1 d .
C12 C 0.0917(9) 0.0867(5) 0.2215(7) 0.0362(15) Uani 1 1 d .
C13 C 0.0122(9) 0.1498(6) 0.1237(6) 0.0345(14) Uani 1 1 d .
C14 C -0.0749(7) 0.2383(6) 0.1653(5) 0.0282(14) Uani 1 1 d .
C15 C -0.0430(7) 0.2368(7) 0.2905(5) 0.0332(16) Uani 1 1 d .
C16 C 0.1120(11) 0.0926(7) 0.4448(8) 0.050(2) Uani 1 1 d .
H16A H 0.0628 0.0194 0.4479 0.075 Uiso 1 1 calc R
H16B H 0.0700 0.1409 0.5000 0.075 Uiso 1 1 calc R
H16C H 0.2369 0.0880 0.4658 0.075 Uiso 1 1 calc R
C17 C 0.1912(12) -0.0168(7) 0.2172(9) 0.056(2) Uani 1 1 d .
H17A H 0.1186 -0.0799 0.2253 0.083 Uiso 1 1 calc R
H17B H 0.2913 -0.0170 0.2812 0.083 Uiso 1 1 calc R
H17C H 0.2287 -0.0212 0.1423 0.083 Uiso 1 1 calc R
C18 C 0.0083(12) 0.1208(8) -0.0023(7) 0.057(2) Uani 1 1 d .
H18A H 0.1244 0.1040 -0.0127 0.086 Uiso 1 1 calc R
H18B H -0.0369 0.1828 -0.0522 0.086 Uiso 1 1 calc R
H18C H -0.0652 0.0568 -0.0237 0.086 Uiso 1 1 calc R
C19 C -0.1837(10) 0.3222(8) 0.0919(7) 0.0504(19) Uani 1 1 d .
H19A H -0.2994 0.2932 0.0659 0.076 Uiso 1 1 calc R
H19B H -0.1342 0.3397 0.0237 0.076 Uiso 1 1 calc R
H19C H -0.1885 0.3886 0.1382 0.076 Uiso 1 1 calc R
C20 C -0.1139(10) 0.3088(7) 0.3675(7) 0.0438(16) Uani 1 1 d .
H20A H -0.0997 0.3851 0.3453 0.066 Uiso 1 1 calc R
H20B H -0.0542 0.2971 0.4483 0.066 Uiso 1 1 calc R
H20C H -0.2358 0.2928 0.3609 0.066 Uiso 1 1 calc R
C21 C 0.5962(16) 0.6012(11) 0.2040(12) 0.076(3) Uani 1 1 d U
H21A H 0.5799 0.6768 0.1731 0.092 Uiso 1 1 calc R
H21B H 0.5785 0.6028 0.2856 0.092 Uiso 1 1 calc R
O1 O 0.7309(19) 0.5764(11) 0.2051(18) 0.233(12) Uani 1 1 d .
H1A H 0.7522 0.5837 0.1379 0.350 Uiso 1 1 calc R
C22 C 0.3478(14) 0.6806(8) 0.3435(10) 0.071(3) Uani 1 1 d .
H22A H 0.3021 0.7265 0.4002 0.085 Uiso 1 1 calc R
H22B H 0.4653 0.7061 0.3423 0.085 Uiso 1 1 calc R
O2 O 0.254(2) 0.6935(9) 0.2417(12) 0.133(4) Uani 1 1 d .
H2A H 0.1954 0.6370 0.2230 0.200 Uiso 1 1 calc R

loop_
_atom_site_aniso_label
_atom_site_aniso_U_11
_atom_site_aniso_U_22
_atom_site_aniso_U_33
_atom_site_aniso_U_23
_atom_site_aniso_U_13
_atom_site_aniso_U_12
Rh1 0.02631(18) 0.02227(18) 0.01863(17) -0.0005(2) 0.00356(12) -0.0056(2)
Cl1 0.0302(7) 0.0379(8) 0.0353(8) 0.0031(6) 0.0041(6) 0.0011(6)
Cl2 0.0548(10) 0.0683(16) 0.0463(9) -0.0033(8) 0.0136(8) -0.0210(9)
N1 0.029(3) 0.024(2) 0.027(2) 0.0015(19) 0.004(2) -0.0078(19)
N2 0.031(3) 0.030(3) 0.031(3) -0.005(2) 0.002(2) -0.004(2)
C1 0.045(4) 0.033(3) 0.026(3) 0.001(2) 0.006(3) 0.004(3)
C2 0.074(6) 0.048(4) 0.044(4) 0.019(3) 0.036(4) 0.015(4)
C3 0.070(6) 0.039(4) 0.101(8) 0.024(5) 0.060(6) 0.005(4)
C4 0.047(4) 0.025(3) 0.094(7) -0.001(4) 0.033(4) -0.011(3)
C5 0.023(3) 0.019(3) 0.044(3) -0.002(2) 0.002(3) -0.005(2)
C6 0.024(3) 0.027(3) 0.041(3) -0.012(3) -0.003(2) -0.006(2)
C7 0.035(4) 0.037(4) 0.060(5) -0.019(3) -0.007(3) -0.003(3)
C8 0.047(5) 0.062(5) 0.056(5) -0.034(4) -0.006(4) 0.001(4)
C9 0.057(5) 0.078(7) 0.037(4) -0.025(4) -0.008(4) -0.007(5)
C10 0.055(5) 0.057(5) 0.025(3) -0.013(3) 0.001(3) -0.007(4)
C11 0.035(3) 0.031(3) 0.033(3) 0.007(2) 0.009(3) -0.008(3)
C12 0.034(3) 0.024(3) 0.052(4) -0.002(3) 0.011(3) -0.014(2)
C13 0.035(3) 0.039(4) 0.031(3) -0.008(3) 0.009(3) -0.018(3)
C14 0.021(2) 0.031(4) 0.031(2) 0.006(3) 0.0017(19) -0.015(3)
C15 0.028(3) 0.046(5) 0.026(2) -0.001(3) 0.007(2) -0.009(3)
C16 0.046(4) 0.048(4) 0.056(5) 0.024(4) 0.013(4) -0.004(3)
C17 0.062(5) 0.026(4) 0.086(7) -0.001(4) 0.032(5) -0.008(3)
C18 0.060(5) 0.071(6) 0.043(4) -0.026(4) 0.014(4) -0.039(5)
C19 0.038(4) 0.066(5) 0.047(4) 0.021(4) 0.007(3) -0.001(4)
C20 0.042(4) 0.049(4) 0.041(4) 0.003(3) 0.009(3) 0.001(3)
C21 0.070(4) 0.075(4) 0.087(4) -0.001(3) 0.021(3) -0.009(3)
O1 0.154(12) 0.077(8) 0.38(3) -0.077(11) -0.161(15) 0.017(7)
C22 0.066(6) 0.047(5) 0.080(7) -0.030(5) -0.034(5) 0.009(4)
O2 0.171(11) 0.057(6) 0.169(12) -0.020(6) 0.025(9) 0.007(6)

loop_
_atom_type_symbol
_atom_type_description
_atom_type_scat_dispersion_real
_atom_type_scat_dispersion_imag
_atom_type_scat_source
C C 0.0033 0.0016 'International Tables Vol C Tables 4.2.6.8 and 6.1.1.4'
H H 0.0000 0.0000 'International Tables Vol C Tables 4.2.6.8 and 6.1.1.4'
N N 0.0061 0.0033 'International Tables Vol C Tables 4.2.6.8 and 6.1.1.4'
O O 0.0106 0.0060 'International Tables Vol C Tables 4.2.6.8 and 6.1.1.4'
Cl Cl 0.1484 0.1585 'International Tables Vol C Tables 4.2.6.8 and 6.1.1.4'
Rh Rh -1.1178 0.9187 'International Tables Vol C Tables 4.2.6.8 and 6.1.1.4'

loop_
_geom_angle_atom_site_label_1
_geom_angle_atom_site_label_2
_geom_angle_atom_site_label_3
_geom_angle
N2 Rh1 N1 77.1(2)
N2 Rh1 C13 161.7(2)
N1 Rh1 C13 107.3(2)
N2 Rh1 C15 96.7(3)
N1 Rh1 C15 124.5(3)
C13 Rh1 C15 65.9(3)
N2 Rh1 C14 123.6(2)
N1 Rh1 C14 100.1(2)
C13 Rh1 C14 38.6(3)
C15 Rh1 C14 38.8(2)
N2 Rh1 C11 106.4(2)
N1 Rh1 C11 163.7(2)
C13 Rh1 C11 64.6(3)
C15 Rh1 C11 39.9(3)
C14 Rh1 C11 64.5(2)
N2 Rh1 C12 141.0(3)
N1 Rh1 C12 141.8(2)
C13 Rh1 C12 38.5(3)
C15 Rh1 C12 65.8(3)
C14 Rh1 C12 64.2(3)
C11 Rh1 C12 38.0(3)
N2 Rh1 Cl1 89.12(16)
N1 Rh1 Cl1 84.33(15)
C13 Rh1 Cl1 108.9(2)
C15 Rh1 Cl1 151.2(2)
C14 Rh1 Cl1 147.2(2)
C11 Rh1 Cl1 111.37(19)
C12 Rh1 Cl1 92.25(19)
C1 N1 C5 119.9(6)
C1 N1 Rh1 122.7(4)
C5 N1 Rh1 114.9(4)
C10 N2 C6 120.0(6)
C10 N2 Rh1 122.7(5)
C6 N2 Rh1 116.1(4)
N1 C1 C2 121.8(7)
N1 C1 H1 119.1
C2 C1 H1 119.1
C3 C2 C1 118.5(8)
C3 C2 H2 120.8
C1 C2 H2 120.8
C2 C3 C4 121.0(7)
C2 C3 H3 119.5
C4 C3 H3 119.5
C3 C4 C5 118.7(8)
C3 C4 C21 121.1(8)
C5 C4 C21 120.0(9)
N1 C5 C4 119.4(7)
N1 C5 C6 113.9(5)
C4 C5 C6 126.5(6)
N2 C6 C7 120.2(7)
N2 C6 C5 112.2(5)
C7 C6 C5 127.6(7)
C8 C7 C6 117.6(8)
C8 C7 C22 115.8(7)
C6 C7 C22 126.3(8)
C9 C8 C7 121.0(7)
C9 C8 H8 119.5
C7 C8 H8 119.5
C8 C9 C10 118.0(9)
C8 C9 H9 121.0
C10 C9 H9 121.0
N2 C10 C9 122.3(8)
N2 C10 H10 118.8
C9 C10 H10 118.8
C12 C11 C15 108.7(6)
C12 C11 C16 125.2(7)
C15 C11 C16 125.9(6)
C12 C11 Rh1 71.1(3)
C15 C11 Rh1 69.7(3)
C16 C11 Rh1 129.0(5)
C11 C12 C13 108.4(6)
C11 C12 C17 125.6(7)
C13 C12 C17 125.9(7)
C11 C12 Rh1 70.9(4)
C13 C12 Rh1 69.6(3)
C17 C12 Rh1 125.6(5)
C12 C13 C14 108.0(6)
C12 C13 C18 125.2(7)
C14 C13 C18 126.5(7)
C12 C13 Rh1 71.9(4)
C14 C13 Rh1 71.5(3)
C18 C13 Rh1 126.6(5)
C13 C14 C15 109.7(6)
C13 C14 C19 126.3(6)
C15 C14 C19 123.9(7)
C13 C14 Rh1 69.9(3)
C15 C14 Rh1 70.5(3)
C19 C14 Rh1 125.8(5)
C14 C15 C20 127.7(7)
C14 C15 C11 104.9(6)
C20 C15 C11 127.0(6)
C14 C15 Rh1 70.7(3)
C20 C15 Rh1 128.6(6)
C11 C15 Rh1 70.4(3)
C11 C16 H16A 109.5
C11 C16 H16B 109.5
H16A C16 H16B 109.5
C11 C16 H16C 109.5
H16A C16 H16C 109.5
H16B C16 H16C 109.5
C12 C17 H17A 109.5
C12 C17 H17B 109.5
H17A C17 H17B 109.5
C12 C17 H17C 109.5
H17A C17 H17C 109.5
H17B C17 H17C 109.5
C13 C18 H18A 109.5
C13 C18 H18B 109.5
H18A C18 H18B 109.5
C13 C18 H18C 109.5
H18A C18 H18C 109.5
H18B C18 H18C 109.5
C14 C19 H19A 109.5
C14 C19 H19B 109.5
H19A C19 H19B 109.5
C14 C19 H19C 109.5
H19A C19 H19C 109.5
H19B C19 H19C 109.5
C15 C20 H20A 109.5
C15 C20 H20B 109.5
H20A C20 H20B 109.5
C15 C20 H20C 109.5
H20A C20 H20C 109.5
H20B C20 H20C 109.5
O1 C21 C4 115.8(12)
O1 C21 H21A 108.3
C4 C21 H21A 108.3
O1 C21 H21B 108.3
C4 C21 H21B 108.3
H21A C21 H21B 107.4
C21 O1 H1A 109.5
O2 C22 C7 112.7(8)
O2 C22 H22A 109.0
C7 C22 H22A 109.0
O2 C22 H22B 109.0
C7 C22 H22B 109.0
H22A C22 H22B 107.8
C22 O2 H2A 109.5

loop_
_geom_bond_atom_site_label_1
_geom_bond_atom_site_label_2
_geom_bond_distance
Rh1 N2 2.103(5)
Rh1 N1 2.114(5)
Rh1 C13 2.137(6)
Rh1 C15 2.155(6)
Rh1 C14 2.158(5)
Rh1 C11 2.165(6)
Rh1 C12 2.168(6)
Rh1 Cl1 2.3965(16)
N1 C1 1.321(8)
N1 C5 1.366(7)
N2 C10 1.317(9)
N2 C6 1.368(9)
C1 C2 1.396(10)
C1 H1 0.9500
C2 C3 1.346(15)
C2 H2 0.9500
C3 C4 1.369(15)
C3 H3 0.9500
C4 C5 1.400(9)
C4 C21 1.556(15)
C5 C6 1.487(10)
C6 C7 1.407(9)
C7 C8 1.391(13)
C7 C22 1.525(13)
C8 C9 1.370(15)
C8 H8 0.9500
C9 C10 1.396(11)
C9 H9 0.9500
C10 H10 0.9500
C11 C12 1.412(10)
C11 C15 1.475(10)
C11 C16 1.495(10)
C12 C13 1.420(10)
C12 C17 1.500(11)
C13 C14 1.421(10)
C13 C18 1.507(10)
C14 C15 1.434(8)
C14 C19 1.498(10)
C15 C20 1.451(11)
C16 H16A 0.9800
C16 H16B 0.9800
C16 H16C 0.9800
C17 H17A 0.9800
C17 H17B 0.9800
C17 H17C 0.9800
C18 H18A 0.9800
C18 H18B 0.9800
C18 H18C 0.9800
C19 H19A 0.9800
C19 H19B 0.9800
C19 H19C 0.9800
C20 H20A 0.9800
C20 H20B 0.9800
C20 H20C 0.9800
C21 O1 1.114(18)
C21 H21A 0.9900
C21 H21B 0.9900
O1 H1A 0.8400
C22 O2 1.283(15)
C22 H22A 0.9900
C22 H22B 0.9900
O2 H2A 0.8400

loop_
_geom_torsion_atom_site_label_1
_geom_torsion_atom_site_label_2
_geom_torsion_atom_site_label_3
_geom_torsion_atom_site_label_4
_geom_torsion
N2 Rh1 N1 C1 169.4(6)
C13 Rh1 N1 C1 -29.0(6)
C15 Rh1 N1 C1 -101.3(6)
C14 Rh1 N1 C1 -68.1(6)
C11 Rh1 N1 C1 -86.4(10)
C12 Rh1 N1 C1 -7.4(7)
Cl1 Rh1 N1 C1 79.0(5)
N2 Rh1 N1 C5 7.4(4)
C13 Rh1 N1 C5 169.0(4)
C15 Rh1 N1 C5 96.7(5)
C14 Rh1 N1 C5 129.8(4)
C11 Rh1 N1 C5 111.5(8)
C12 Rh1 N1 C5 -169.4(5)
Cl1 Rh1 N1 C5 -83.0(4)
N1 Rh1 N2 C10 175.9(6)
C13 Rh1 N2 C10 69.8(10)
C15 Rh1 N2 C10 51.9(6)
C14 Rh1 N2 C10 82.2(6)
C11 Rh1 N2 C10 12.3(6)
C12 Rh1 N2 C10 -7.3(8)
Cl1 Rh1 N2 C10 -99.8(6)
N1 Rh1 N2 C6 8.5(5)
C13 Rh1 N2 C6 -97.6(9)
C15 Rh1 N2 C6 -115.4(5)
C14 Rh1 N2 C6 -85.1(5)
C11 Rh1 N2 C6 -155.0(5)
C12 Rh1 N2 C6 -174.6(5)
Cl1 Rh1 N2 C6 92.9(5)
C5 N1 C1 C2 0.3(10)
Rh1 N1 C1 C2 -160.9(6)
N1 C1 C2 C3 5.2(12)
C1 C2 C3 C4 -2.9(13)
C2 C3 C4 C5 -4.5(13)
C2 C3 C4 C21 170.0(9)
C1 N1 C5 C4 -8.0(9)
Rh1 N1 C5 C4 154.6(6)
C1 N1 C5 C6 176.5(6)
Rh1 N1 C5 C6 -20.9(6)
C3 C4 C5 N1 10.1(11)
C21 C4 C5 N1 -164.5(8)
C3 C4 C5 C6 -175.0(7)
C21 C4 C5 C6 10.4(12)
C10 N2 C6 C7 -10.1(10)
Rh1 N2 C6 C7 157.6(5)
C10 N2 C6 C5 170.8(6)
Rh1 N2 C6 C5 -21.6(7)
N1 C5 C6 N2 27.8(8)
C4 C5 C6 N2 -147.4(7)
N1 C5 C6 C7 -151.3(7)
C4 C5 C6 C7 33.5(11)
N2 C6 C7 C8 9.0(10)
C5 C6 C7 C8 -171.9(7)
N2 C6 C7 C22 -164.2(8)
C5 C6 C7 C22 14.9(12)
C6 C7 C8 C9 -1.4(12)
C22 C7 C8 C9 172.5(9)
C7 C8 C9 C10 -5.1(14)
C6 N2 C10 C9 3.2(12)
Rh1 N2 C10 C9 -163.6(7)
C8 C9 C10 N2 4.4(14)
N2 Rh1 C11 C12 -160.0(4)
N1 Rh1 C11 C12 100.0(9)
C13 Rh1 C11 C12 37.0(4)
C15 Rh1 C11 C12 119.2(6)
C14 Rh1 C11 C12 80.0(5)
Cl1 Rh1 C11 C12 -64.4(4)
N2 Rh1 C11 C15 80.7(4)
N1 Rh1 C11 C15 -19.2(10)
C13 Rh1 C11 C15 -82.2(4)
C14 Rh1 C11 C15 -39.2(4)
C12 Rh1 C11 C15 -119.2(6)
Cl1 Rh1 C11 C15 176.3(3)
N2 Rh1 C11 C16 -39.6(7)
N1 Rh1 C11 C16 -139.6(8)
C13 Rh1 C11 C16 157.4(8)
C15 Rh1 C11 C16 -120.4(8)
C14 Rh1 C11 C16 -159.6(8)
C12 Rh1 C11 C16 120.4(9)
Cl1 Rh1 C11 C16 56.0(7)
C15 C11 C12 C13 0.1(7)
C16 C11 C12 C13 175.4(6)
Rh1 C11 C12 C13 -59.6(4)
C15 C11 C12 C17 -179.5(6)
C16 C11 C12 C17 -4.3(11)
Rh1 C11 C12 C17 120.7(7)
C15 C11 C12 Rh1 59.8(4)
C16 C11 C12 Rh1 -125.0(7)
N2 Rh1 C12 C11 31.4(6)
N1 Rh1 C12 C11 -153.5(4)
C13 Rh1 C12 C11 -119.1(6)
C15 Rh1 C12 C11 -37.9(4)
C14 Rh1 C12 C11 -80.9(4)
Cl1 Rh1 C12 C11 122.8(4)
N2 Rh1 C12 C13 150.5(4)
N1 Rh1 C12 C13 -34.4(6)
C15 Rh1 C12 C13 81.2(4)
C14 Rh1 C12 C13 38.2(4)
C11 Rh1 C12 C13 119.1(6)
Cl1 Rh1 C12 C13 -118.1(4)
N2 Rh1 C12 C17 -89.2(8)
N1 Rh1 C12 C17 85.8(8)
C13 Rh1 C12 C17 120.2(9)
C15 Rh1 C12 C17 -158.6(8)
C14 Rh1 C12 C17 158.4(8)
C11 Rh1 C12 C17 -120.7(9)
Cl1 Rh1 C12 C17 2.1(7)
C11 C12 C13 C14 -2.3(7)
C17 C12 C13 C14 177.4(6)
Rh1 C12 C13 C14 -62.8(4)
C11 C12 C13 C18 -177.1(6)
C17 C12 C13 C18 2.6(10)
Rh1 C12 C13 C18 122.5(7)
C11 C12 C13 Rh1 60.4(4)
C17 C12 C13 Rh1 -119.9(7)
N2 Rh1 C13 C12 -100.2(8)
N1 Rh1 C13 C12 158.6(4)
C15 Rh1 C13 C12 -80.7(4)
C14 Rh1 C13 C12 -116.9(5)
C11 Rh1 C13 C12 -36.6(4)
Cl1 Rh1 C13 C12 68.7(4)
N2 Rh1 C13 C14 16.7(10)
N1 Rh1 C13 C14 -84.5(4)
C15 Rh1 C13 C14 36.2(4)
C11 Rh1 C13 C14 80.3(4)
C12 Rh1 C13 C14 116.9(5)
Cl1 Rh1 C13 C14 -174.4(3)
N2 Rh1 C13 C18 138.9(8)
N1 Rh1 C13 C18 37.6(8)
C15 Rh1 C13 C18 158.3(8)
C14 Rh1 C13 C18 122.2(9)
C11 Rh1 C13 C18 -157.5(8)
C12 Rh1 C13 C18 -120.9(9)
Cl1 Rh1 C13 C18 -52.2(8)
C12 C13 C14 C15 3.7(7)
C18 C13 C14 C15 178.4(6)
Rh1 C13 C14 C15 -59.4(4)
C12 C13 C14 C19 -176.7(6)
C18 C13 C14 C19 -2.0(10)
Rh1 C13 C14 C19 120.3(6)
C12 C13 C14 Rh1 63.1(4)
C18 C13 C14 Rh1 -122.3(7)
N2 Rh1 C14 C13 -173.8(4)
N1 Rh1 C14 C13 105.1(4)
C15 Rh1 C14 C13 -120.8(6)
C11 Rh1 C14 C13 -80.5(4)
C12 Rh1 C14 C13 -38.1(4)
Cl1 Rh1 C14 C13 9.9(5)
N2 Rh1 C14 C15 -53.0(5)
N1 Rh1 C14 C15 -134.1(5)
C13 Rh1 C14 C15 120.8(6)
C11 Rh1 C14 C15 40.3(5)
C12 Rh1 C14 C15 82.7(5)
Cl1 Rh1 C14 C15 130.6(4)
N2 Rh1 C14 C19 65.3(7)
N1 Rh1 C14 C19 -15.8(7)
C13 Rh1 C14 C19 -120.9(7)
C15 Rh1 C14 C19 118.3(9)
C11 Rh1 C14 C19 158.6(7)
C12 Rh1 C14 C19 -159.0(7)
Cl1 Rh1 C14 C19 -111.1(7)
C13 C14 C15 C20 -176.6(7)
C19 C14 C15 C20 3.8(11)
Rh1 C14 C15 C20 124.4(8)
C13 C14 C15 C11 -3.5(7)
C19 C14 C15 C11 176.9(6)
Rh1 C14 C15 C11 -62.5(4)
C13 C14 C15 Rh1 59.0(4)
C19 C14 C15 Rh1 -120.6(6)
C12 C11 C15 C14 2.1(7)
C16 C11 C15 C14 -173.1(6)
Rh1 C11 C15 C14 62.7(4)
C12 C11 C15 C20 175.2(7)
C16 C11 C15 C20 0.0(11)
Rh1 C11 C15 C20 -124.1(7)
C12 C11 C15 Rh1 -60.7(4)
C16 C11 C15 Rh1 124.2(7)
N2 Rh1 C15 C14 138.0(5)
N1 Rh1 C15 C14 59.1(5)
C13 Rh1 C15 C14 -36.0(4)
C11 Rh1 C15 C14 -114.5(6)
C12 Rh1 C15 C14 -78.4(5)
Cl1 Rh1 C15 C14 -121.6(4)
N2 Rh1 C15 C20 14.6(7)
N1 Rh1 C15 C20 -64.3(7)
C13 Rh1 C15 C20 -159.3(8)
C14 Rh1 C15 C20 -123.3(9)
C11 Rh1 C15 C20 122.2(8)
C12 Rh1 C15 C20 158.3(7)
Cl1 Rh1 C15 C20 115.1(7)
N2 Rh1 C15 C11 -107.5(4)
N1 Rh1 C15 C11 173.6(3)
C13 Rh1 C15 C11 78.5(4)
C14 Rh1 C15 C11 114.5(6)
C12 Rh1 C15 C11 36.1(4)
Cl1 Rh1 C15 C11 -7.1(6)
C3 C4 C21 O1 -63(2)
C5 C4 C21 O1 111.4(17)
C8 C7 C22 O2 -144.0(12)
C6 C7 C22 O2 29.3(16)
